data_7713568
loop_
_publ_author_name
'Duan, Wen-Long'
'Ma, Cong'
'Luan, Jian'
'Ding, Fang'
'Yan, Feng'
'Zhang, Lei'
'Li, Wenze'

_publ_section_title
;
 Fabrication of metal-organic salts with heterogeneous conformations of
 ligand as dual-functional of urease and nitrification inhibitors
;
_journal_name_full 'Dalton Transactions'
_journal_paper_doi 10.1039/D3DT01375H
_journal_year 2023
_chemical_formula_moiety 'Cl4 Zn, 2(C15 H15 F2 N)'
_chemical_formula_sum 'C30 H30 Cl4 F4 N2 Zn'
_chemical_formula_weight 701.73
_space_group_crystal_system triclinic
_space_group_IT_number 2
_space_group_name_Hall '-P 1'
_space_group_name_H-M_alt 'P -1'
_atom_sites_solution_hydrogens geom
_atom_sites_solution_primary iterative
_audit_block_doi 10.5517/ccdc.csd.cc22c8d4
_audit_creation_date 2018-07-10
_audit_creation_method
;
Olex2 1.2-beta
(compiled 2018.04.26 svn.r3504 for OlexSys, GUI svn.r5492)
;
_audit_update_record
;
2023-07-12 deposited with the CCDC.	2023-07-25 downloaded from the CCDC.
;
_cell_angle_alpha 93.920(2)
_cell_angle_beta 107.938(2)
_cell_angle_gamma 110.797(2)
_cell_formula_units_Z 2
_cell_length_a 10.0080(5)
_cell_length_b 12.4928(6)
_cell_length_c 14.2889(7)
_cell_measurement_reflns_used 9886
_cell_measurement_temperature 298
_cell_measurement_theta_max 28.320
_cell_measurement_theta_min 3.017
_cell_volume 1556.88(14)
_computing_cell_refinement 'SAINT v8.37A (Bruker, 2015)'
_computing_data_collection 'Bruker D8 Venture diffractrometer'
_computing_data_reduction 'SAINT v8.37A (Bruker, 2015)'
_computing_molecular_graphics 'Olex2 (Dolomanov et al., 2009)'
_computing_publication_material 'Olex2 (Dolomanov et al., 2009)'
_computing_structure_refinement 'ShelXL (Sheldrick, 2015)'
_computing_structure_solution 'olex2.solve (Bourhis et al., 2015)'
_diffrn_ambient_temperature 298
_diffrn_measured_fraction_theta_full 0.988
_diffrn_measured_fraction_theta_max 0.972
_diffrn_measurement_device_type 'CCD Areadetetor'
_diffrn_radiation_type MoK\a
_diffrn_radiation_wavelength 0.71073
_diffrn_reflns_av_R_equivalents 0.0272
_diffrn_reflns_av_unetI/netI 0.0263
_diffrn_reflns_Laue_measured_fraction_full 0.988
_diffrn_reflns_Laue_measured_fraction_max 0.972
_diffrn_reflns_limit_h_max 13
_diffrn_reflns_limit_h_min -13
_diffrn_reflns_limit_k_max 16
_diffrn_reflns_limit_k_min -16
_diffrn_reflns_limit_l_max 19
_diffrn_reflns_limit_l_min -18
_diffrn_reflns_number 26072
_diffrn_reflns_point_group_measured_fraction_full 0.988
_diffrn_reflns_point_group_measured_fraction_max 0.972
_diffrn_reflns_theta_full 25.243
_diffrn_reflns_theta_max 28.342
_diffrn_reflns_theta_min 3.017
_exptl_absorpt_coefficient_mu 1.179
_exptl_absorpt_correction_T_max 0.889
_exptl_absorpt_correction_T_min 0.848
_exptl_absorpt_correction_type multi-scan
_exptl_absorpt_process_details
;
SADABS-2014/5 (Bruker,2014/5) was used for absorption correction.
wR2(int) was 0.1207 before and 0.0533 after correction.
The Ratio of minimum to maximum transmission is 0.7431.
The \l/2 correction factor is 0.00150.
The disorder may be caused by the overlarge thermal vibration of the terminal atoms of the molecule, which is common in organic ligands and have not been found a better model for these.
;
_exptl_crystal_colour 'clear light colourless'
_exptl_crystal_colour_lustre clear
_exptl_crystal_colour_modifier light
_exptl_crystal_colour_primary colourless
_exptl_crystal_density_diffrn 1.497
_exptl_crystal_description plate
_exptl_crystal_F_000 716
_exptl_crystal_size_max 0.14
_exptl_crystal_size_mid 0.12
_exptl_crystal_size_min 0.1
_refine_diff_density_max 1.596
_refine_diff_density_min -0.641
_refine_diff_density_rms 0.080
_refine_ls_extinction_method none
_refine_ls_goodness_of_fit_ref 1.107
_refine_ls_hydrogen_treatment constr
_refine_ls_matrix_type full
_refine_ls_number_parameters 358
_refine_ls_number_reflns 7564
_refine_ls_number_restraints 1
_refine_ls_restrained_S_all 1.107
_refine_ls_R_factor_all 0.0663
_refine_ls_R_factor_gt 0.0521
_refine_ls_shift/su_max 0.002
_refine_ls_shift/su_mean 0.000
_refine_ls_structure_factor_coef Fsqd
_refine_ls_weighting_details 'w=1/[\s^2^(Fo^2^)+(0.0640P)^2^+1.9310P] where P=(Fo^2^+2Fc^2^)/3'
_refine_ls_weighting_scheme calc
_refine_ls_wR_factor_gt 0.1349
_refine_ls_wR_factor_ref 0.1470
_reflns_Friedel_coverage 0.000
_reflns_number_gt 6136
_reflns_number_total 7564
_reflns_threshold_expression 'I > 2\s(I)'
_cod_data_source_file d3dt01375h2.cif
_cod_data_source_block MOS_2
_cod_original_cell_volume 1556.88(13)
_cod_database_code 7713568
_shelx_shelxl_version_number 2014/7
_shelx_space_group_comment
;
The symmetry employed for this shelxl refinement is uniquely defined
by the following loop, which should always be used as a source of
symmetry information in preference to the above space-group names.
They are only intended as comments.
;
_shelx_estimated_absorpt_t_max 0.891
_shelx_estimated_absorpt_t_min 0.852
_olex2_refinement_description
;
1. Fixed Uiso
 At 1.2 times of:
  All C(H) groups, All C(H,H) groups, All N(H) groups
2. Rigid bond restraints
 C24, C29
 with sigma for 1-2 distances of 0.001 and sigma for 1-3 distances of 0.001
3.a Ternary CH refined with riding coordinates:
 N1(H1), N2(H2)
3.b Secondary CH2 refined with riding coordinates:
 C30(H30A,H30B), C15(H15A,H15B), C1(H1A,H1B), C8(H8A,H8B), C23(H23A,H23B),
 C16(H16A,H16B)
3.c Aromatic/amide H refined with riding coordinates:
 C29(H29), C28(H28), C27(H27), C26(H26), C3(H3), C22(H22), C14(H14), C19(H19),
 C4(H4), C6(H6), C21(H21), C5(H5), C20(H20), C11(H11), C13(H13), C12(H12)
3.d Fitted hexagon refined as free rotating group:
 C24(C29,C28,C27,C26,C25)
;
_olex2_submission_special_instructions 'No special instructions were received'

loop_
_space_group_symop_operation_xyz
'x, y, z'
'-x, -y, -z'

loop_
_atom_site_label
_atom_site_type_symbol
_atom_site_fract_x
_atom_site_fract_y
_atom_site_fract_z
_atom_site_U_iso_or_equiv
_atom_site_adp_type
_atom_site_occupancy
_atom_site_site_symmetry_order
_atom_site_calc_flag
_atom_site_refinement_flags_posn
_atom_site_refinement_flags_adp
_atom_site_refinement_flags_occupancy
_atom_site_disorder_assembly
_atom_site_disorder_group
Zn1 Zn 0.55923(4) 0.69440(3) 1.26895(3) 0.03817(12) Uani 1 1 d . . . . .
Cl3 Cl 0.35453(9) 0.51861(6) 1.21551(5) 0.04152(17) Uani 1 1 d . . . . .
Cl4 Cl 0.56737(11) 0.78145(6) 1.13573(6) 0.0494(2) Uani 1 1 d . . . . .
Cl2 Cl 0.54096(11) 0.80750(7) 1.39046(6) 0.0498(2) Uani 1 1 d . . . . .
Cl1 Cl 0.76880(10) 0.65411(8) 1.33587(7) 0.0537(2) Uani 1 1 d . . . . .
N1 N 0.6309(2) 0.42079(19) 1.04658(17) 0.0295(4) Uani 1 1 d . . . . .
H1 H 0.5558 0.3518 0.9952 0.035 Uiso 1 1 calc R . . . .
N2 N 0.3944(3) 0.3358(2) 1.43947(18) 0.0342(5) Uani 1 1 d . . . . .
H2 H 0.3889 0.2701 1.4740 0.041 Uiso 1 1 calc R . . . .
F3 F 0.4274(3) 0.09254(18) 1.3800(2) 0.0736(7) Uani 1 1 d . . . . .
F2 F 0.3127(3) 0.2376(2) 1.0668(2) 0.0770(7) Uani 1 1 d . . . . .
F1 F 0.9825(3) 0.4791(3) 1.2448(2) 0.0782(7) Uani 1 1 d . . . . .
C30 C 0.4915(3) 0.4444(2) 1.5205(2) 0.0362(6) Uani 1 1 d . . . . .
H30A H 0.5921 0.4441 1.5523 0.043 Uiso 1 1 calc R . . . .
H30B H 0.4456 0.4433 1.5712 0.043 Uiso 1 1 calc R . . . .
C15 C 0.5872(3) 0.5205(2) 1.0188(2) 0.0329(5) Uani 1 1 d . . . . .
H15A H 0.6249 0.5496 0.9667 0.040 Uiso 1 1 calc R . . . .
H15B H 0.6332 0.5837 1.0769 0.040 Uiso 1 1 calc R . . . .
C2 C 0.9130(3) 0.5522(3) 1.0980(2) 0.0409(6) Uani 1 1 d . . . . .
C1 C 0.7867(3) 0.4362(3) 1.0416(2) 0.0366(6) Uani 1 1 d . . . . .
H1A H 0.8143 0.3747 1.0684 0.044 Uiso 1 1 calc R . . . .
H1B H 0.7782 0.4271 0.9718 0.044 Uiso 1 1 calc R . . . .
C8 C 0.6165(3) 0.3935(2) 1.1459(2) 0.0353(6) Uani 1 1 d . . . . .
H8A H 0.7141 0.4358 1.1997 0.042 Uiso 1 1 calc R . . . .
H8B H 0.5420 0.4195 1.1586 0.042 Uiso 1 1 calc R . . . .
C23 C 0.2302(3) 0.3234(3) 1.3916(3) 0.0426(7) Uani 1 1 d . . . . .
H23A H 0.1949 0.3451 1.4431 0.051 Uiso 1 1 calc R . . . .
H23B H 0.2252 0.3758 1.3448 0.051 Uiso 1 1 calc R . . . .
C9 C 0.5675(4) 0.2646(3) 1.1448(2) 0.0396(6) Uani 1 1 d . . . . .
C16 C 0.4644(3) 0.3194(3) 1.3616(2) 0.0377(6) Uani 1 1 d . . . . .
H16A H 0.3870 0.2594 1.3046 0.045 Uiso 1 1 calc R . . . .
H16B H 0.4991 0.3916 1.3380 0.045 Uiso 1 1 calc R . . . .
C17 C 0.5961(3) 0.2851(3) 1.4042(2) 0.0385(6) Uani 1 1 d . . . . .
C24 C 0.1284(3) 0.20008(19) 1.3372(2) 0.0603(9) Uani 1 1 d . U . . .
C29 C 0.0943(4) 0.1119(3) 1.3910(3) 0.111(2) Uani 1 1 d G U . . .
H29 H 0.1311 0.1298 1.4608 0.133 Uiso 1 1 calc R . . . .
C28 C 0.0052(4) -0.0031(2) 1.3405(5) 0.163(5) Uani 1 1 d G . . . .
H28 H -0.0176 -0.0622 1.3765 0.196 Uiso 1 1 calc R . . . .
C27 C -0.0499(4) -0.0299(3) 1.2362(5) 0.189(6) Uani 1 1 d G . . . .
H27 H -0.1095 -0.1068 1.2024 0.227 Uiso 1 1 calc R . . . .
C26 C -0.0158(4) 0.0583(5) 1.1824(3) 0.164(5) Uani 1 1 d G . . . .
H26 H -0.0526 0.0404 1.1126 0.197 Uiso 1 1 calc R . . . .
C25 C 0.0733(4) 0.1733(4) 1.2329(2) 0.0947(18) Uani 1 1 d G . . . .
C3 C 0.9454(4) 0.6458(3) 1.0500(3) 0.0572(9) Uani 1 1 d . . . . .
H3 H 0.8867 0.6368 0.9830 0.069 Uiso 1 1 calc R . . . .
C7 C 1.0068(4) 0.5697(3) 1.1968(3) 0.0530(8) Uani 1 1 d . . . . .
C22 C 0.7464(4) 0.3654(3) 1.4361(3) 0.0554(9) Uani 1 1 d . . . . .
H22 H 0.7671 0.4431 1.4310 0.066 Uiso 1 1 calc R . . . .
C18 C 0.5729(4) 0.1713(3) 1.4119(3) 0.0494(8) Uani 1 1 d . . . . .
C14 C 0.6705(5) 0.2141(4) 1.1829(3) 0.0612(10) Uani 1 1 d . . . . .
H14 H 0.7747 0.2603 1.2101 0.073 Uiso 1 1 calc R . . . .
C10 C 0.4156(4) 0.1920(3) 1.1060(3) 0.0521(8) Uani 1 1 d . . . . .
C19 C 0.6896(5) 0.1352(4) 1.4508(4) 0.0664(11) Uani 1 1 d . . . . .
H19 H 0.6692 0.0575 1.4554 0.080 Uiso 1 1 calc R . . . .
F4 F 0.0932(6) 0.2449(5) 1.1829(3) 0.170(2) Uani 1 1 d . . . . .
C4 C 1.0639(5) 0.7523(4) 1.1001(4) 0.0791(14) Uani 1 1 d . . . . .
H4 H 1.0841 0.8146 1.0672 0.095 Uiso 1 1 calc R . . . .
C6 C 1.1244(5) 0.6749(4) 1.2477(4) 0.0703(12) Uani 1 1 d . . . . .
H6 H 1.1844 0.6838 1.3143 0.084 Uiso 1 1 calc R . . . .
C21 C 0.8662(5) 0.3309(4) 1.4755(4) 0.0744(13) Uani 1 1 d . . . . .
H21 H 0.9667 0.3856 1.4971 0.089 Uiso 1 1 calc R . . . .
C5 C 1.1519(5) 0.7656(4) 1.1994(4) 0.0819(15) Uani 1 1 d . . . . .
H5 H 1.2307 0.8374 1.2334 0.098 Uiso 1 1 calc R . . . .
C20 C 0.8373(5) 0.2170(4) 1.4827(4) 0.0774(13) Uani 1 1 d . . . . .
H20 H 0.9182 0.1946 1.5093 0.093 Uiso 1 1 calc R . . . .
C11 C 0.3625(6) 0.0736(4) 1.1045(4) 0.0787(13) Uani 1 1 d . . . . .
H11 H 0.2581 0.0275 1.0789 0.094 Uiso 1 1 calc R . . . .
C13 C 0.6189(7) 0.0949(5) 1.1808(5) 0.0867(16) Uani 1 1 d . . . . .
H13 H 0.6887 0.0616 1.2065 0.104 Uiso 1 1 calc R . . . .
C12 C 0.4654(8) 0.0258(4) 1.1410(5) 0.0919(18) Uani 1 1 d . . . . .
H12 H 0.4317 -0.0542 1.1391 0.110 Uiso 1 1 calc R . . . .

loop_
_atom_site_aniso_label
_atom_site_aniso_U_11
_atom_site_aniso_U_22
_atom_site_aniso_U_33
_atom_site_aniso_U_23
_atom_site_aniso_U_13
_atom_site_aniso_U_12
Zn1 0.0420(2) 0.03217(18) 0.03634(19) 0.00257(13) 0.01027(14) 0.01418(14)
Cl3 0.0421(4) 0.0351(3) 0.0401(4) 0.0038(3) 0.0116(3) 0.0104(3)
Cl4 0.0650(5) 0.0294(3) 0.0412(4) 0.0043(3) 0.0145(4) 0.0087(3)
Cl2 0.0671(5) 0.0400(4) 0.0435(4) 0.0007(3) 0.0161(4) 0.0269(4)
Cl1 0.0424(4) 0.0548(5) 0.0611(5) 0.0064(4) 0.0108(4) 0.0238(4)
N1 0.0281(10) 0.0271(10) 0.0354(11) 0.0042(9) 0.0105(9) 0.0143(8)
N2 0.0322(11) 0.0305(11) 0.0344(11) -0.0001(9) 0.0091(9) 0.0099(9)
F3 0.0619(14) 0.0372(10) 0.109(2) -0.0021(12) 0.0356(14) 0.0039(10)
F2 0.0502(13) 0.0633(14) 0.113(2) 0.0290(14) 0.0220(13) 0.0208(11)
F1 0.0552(13) 0.0894(18) 0.0693(15) 0.0326(14) 0.0005(11) 0.0209(13)
C30 0.0375(14) 0.0290(13) 0.0321(13) -0.0032(10) 0.0069(11) 0.0083(11)
C15 0.0283(13) 0.0283(12) 0.0441(15) 0.0082(11) 0.0125(11) 0.0134(10)
C2 0.0289(13) 0.0441(16) 0.0520(17) 0.0071(13) 0.0148(12) 0.0174(12)
C1 0.0321(13) 0.0387(14) 0.0448(15) 0.0067(12) 0.0145(12) 0.0202(12)
C8 0.0397(14) 0.0339(13) 0.0352(13) 0.0052(11) 0.0142(12) 0.0176(11)
C23 0.0313(14) 0.0403(15) 0.0501(17) 0.0001(13) 0.0097(13) 0.0130(12)
C9 0.0508(17) 0.0378(14) 0.0412(15) 0.0140(12) 0.0226(13) 0.0237(13)
C16 0.0363(14) 0.0386(14) 0.0356(14) 0.0002(11) 0.0122(12) 0.0137(12)
C17 0.0367(14) 0.0344(14) 0.0444(15) 0.0020(12) 0.0163(12) 0.0138(12)
C24 0.0275(14) 0.0542(19) 0.080(3) -0.0204(16) 0.0079(15) 0.0102(14)
C29 0.048(2) 0.0338(19) 0.250(7) 0.035(3) 0.065(4) 0.0058(17)
C28 0.064(4) 0.048(3) 0.361(15) 0.031(5) 0.073(6) 0.008(3)
C27 0.048(3) 0.090(5) 0.353(16) -0.091(8) 0.032(6) 0.000(3)
C26 0.061(4) 0.179(8) 0.166(8) -0.113(7) -0.005(4) 0.016(4)
C25 0.057(3) 0.109(4) 0.077(3) -0.029(3) 0.000(2) 0.016(3)
C3 0.0385(17) 0.055(2) 0.073(2) 0.0198(18) 0.0174(17) 0.0133(15)
C7 0.0361(16) 0.059(2) 0.059(2) 0.0073(17) 0.0121(15) 0.0183(15)
C22 0.0373(16) 0.0422(17) 0.077(2) 0.0034(17) 0.0139(16) 0.0119(14)
C18 0.0481(18) 0.0337(15) 0.065(2) 0.0008(14) 0.0266(16) 0.0114(13)
C14 0.069(2) 0.062(2) 0.080(3) 0.032(2) 0.037(2) 0.045(2)
C10 0.056(2) 0.0442(17) 0.064(2) 0.0192(16) 0.0281(18) 0.0207(15)
C19 0.078(3) 0.046(2) 0.090(3) 0.016(2) 0.033(2) 0.037(2)
F4 0.155(4) 0.179(5) 0.080(3) 0.020(3) 0.013(3) -0.014(4)
C4 0.046(2) 0.056(2) 0.115(4) 0.024(3) 0.020(2) 0.0045(18)
C6 0.0412(19) 0.080(3) 0.065(3) -0.003(2) 0.0047(18) 0.0123(19)
C21 0.0383(19) 0.066(3) 0.108(4) 0.007(2) 0.014(2) 0.0197(18)
C5 0.046(2) 0.058(2) 0.110(4) -0.009(3) 0.012(2) 0.0021(18)
C20 0.060(2) 0.076(3) 0.101(4) 0.015(3) 0.018(2) 0.043(2)
C11 0.077(3) 0.046(2) 0.111(4) 0.021(2) 0.045(3) 0.013(2)
C13 0.116(4) 0.071(3) 0.128(5) 0.054(3) 0.068(4) 0.070(3)
C12 0.118(5) 0.048(2) 0.144(5) 0.043(3) 0.077(4) 0.042(3)

loop_
_atom_type_symbol
_atom_type_description
_atom_type_scat_dispersion_real
_atom_type_scat_dispersion_imag
_atom_type_scat_source
C C 0.0033 0.0016 'International Tables Vol C Tables 4.2.6.8 and 6.1.1.4'
H H 0.0000 0.0000 'International Tables Vol C Tables 4.2.6.8 and 6.1.1.4'
Cl Cl 0.1484 0.1585 'International Tables Vol C Tables 4.2.6.8 and 6.1.1.4'
F F 0.0171 0.0103 'International Tables Vol C Tables 4.2.6.8 and 6.1.1.4'
N N 0.0061 0.0033 'International Tables Vol C Tables 4.2.6.8 and 6.1.1.4'
Zn Zn 0.2839 1.4301 'International Tables Vol C Tables 4.2.6.8 and 6.1.1.4'

loop_
_geom_angle_atom_site_label_1
_geom_angle_atom_site_label_2
_geom_angle_atom_site_label_3
_geom_angle
_geom_angle_site_symmetry_1
_geom_angle_site_symmetry_3
_geom_angle_publ_flag
Cl4 Zn1 Cl3 108.70(3) . . ?
Cl4 Zn1 Cl1 111.98(4) . . ?
Cl2 Zn1 Cl3 110.24(3) . . ?
Cl2 Zn1 Cl4 111.23(3) . . ?
Cl2 Zn1 Cl1 108.45(4) . . ?
Cl1 Zn1 Cl3 106.12(3) . . ?
C15 N1 H1 106.1 . . ?
C15 N1 C1 112.7(2) . . ?
C15 N1 C8 112.4(2) . . ?
C1 N1 H1 106.1 . . ?
C8 N1 H1 106.1 . . ?
C8 N1 C1 112.8(2) . . ?
C30 N2 H2 105.5 . . ?
C30 N2 C23 112.8(2) . . ?
C30 N2 C16 114.3(2) . . ?
C23 N2 H2 105.5 . . ?
C23 N2 C16 112.2(2) . . ?
C16 N2 H2 105.5 . . ?
N2 C30 C30 112.3(3) . 2_668 ?
N2 C30 H30A 109.1 . . ?
N2 C30 H30B 109.1 . . ?
C30 C30 H30A 109.1 2_668 . ?
C30 C30 H30B 109.1 2_668 . ?
H30A C30 H30B 107.9 . . ?
N1 C15 C15 109.8(3) . 2_667 ?
N1 C15 H15A 109.7 . . ?
N1 C15 H15B 109.7 . . ?
C15 C15 H15A 109.7 2_667 . ?
C15 C15 H15B 109.7 2_667 . ?
H15A C15 H15B 108.2 . . ?
C3 C2 C1 120.3(3) . . ?
C7 C2 C1 122.7(3) . . ?
C7 C2 C3 116.9(3) . . ?
N1 C1 H1A 108.7 . . ?
N1 C1 H1B 108.7 . . ?
C2 C1 N1 114.2(2) . . ?
C2 C1 H1A 108.7 . . ?
C2 C1 H1B 108.7 . . ?
H1A C1 H1B 107.6 . . ?
N1 C8 H8A 109.4 . . ?
N1 C8 H8B 109.4 . . ?
H8A C8 H8B 108.0 . . ?
C9 C8 N1 111.1(2) . . ?
C9 C8 H8A 109.4 . . ?
C9 C8 H8B 109.4 . . ?
N2 C23 H23A 109.5 . . ?
N2 C23 H23B 109.5 . . ?
H23A C23 H23B 108.1 . . ?
C24 C23 N2 110.6(2) . . ?
C24 C23 H23A 109.5 . . ?
C24 C23 H23B 109.5 . . ?
C14 C9 C8 122.8(3) . . ?
C10 C9 C8 120.1(3) . . ?
C10 C9 C14 117.1(3) . . ?
N2 C16 H16A 109.3 . . ?
N2 C16 H16B 109.3 . . ?
H16A C16 H16B 108.0 . . ?
C17 C16 N2 111.4(2) . . ?
C17 C16 H16A 109.3 . . ?
C17 C16 H16B 109.3 . . ?
C22 C17 C16 121.9(3) . . ?
C18 C17 C16 121.1(3) . . ?
C18 C17 C22 117.0(3) . . ?
C29 C24 C23 120.1(2) . . ?
C29 C24 C25 120.0 . . ?
C25 C24 C23 119.8(2) . . ?
C24 C29 H29 120.0 . . ?
C24 C29 C28 120.0 . . ?
C28 C29 H29 120.0 . . ?
C29 C28 H28 120.0 . . ?
C27 C28 C29 120.0 . . ?
C27 C28 H28 120.0 . . ?
C28 C27 H27 120.0 . . ?
C28 C27 C26 120.0 . . ?
C26 C27 H27 120.0 . . ?
C27 C26 H26 120.0 . . ?
C25 C26 C27 120.0 . . ?
C25 C26 H26 120.0 . . ?
C26 C25 C24 120.0 . . ?
F4 C25 C24 123.2(4) . . ?
F4 C25 C26 116.7(4) . . ?
C2 C3 H3 119.5 . . ?
C4 C3 C2 121.0(4) . . ?
C4 C3 H3 119.5 . . ?
F1 C7 C2 118.6(3) . . ?
F1 C7 C6 118.6(4) . . ?
C6 C7 C2 122.8(4) . . ?
C17 C22 H22 119.7 . . ?
C17 C22 C21 120.5(4) . . ?
C21 C22 H22 119.7 . . ?
F3 C18 C17 117.4(3) . . ?
F3 C18 C19 119.2(3) . . ?
C19 C18 C17 123.5(3) . . ?
C9 C14 H14 119.8 . . ?
C9 C14 C13 120.4(4) . . ?
C13 C14 H14 119.8 . . ?
F2 C10 C9 118.7(3) . . ?
F2 C10 C11 118.1(4) . . ?
C9 C10 C11 123.2(4) . . ?
C18 C19 H19 120.9 . . ?
C18 C19 C20 118.2(4) . . ?
C20 C19 H19 120.9 . . ?
C3 C4 H4 120.2 . . ?
C5 C4 C3 119.7(4) . . ?
C5 C4 H4 120.2 . . ?
C7 C6 H6 120.5 . . ?
C5 C6 C7 119.0(4) . . ?
C5 C6 H6 120.5 . . ?
C22 C21 H21 119.9 . . ?
C20 C21 C22 120.3(4) . . ?
C20 C21 H21 119.9 . . ?
C4 C5 H5 119.7 . . ?
C6 C5 C4 120.6(4) . . ?
C6 C5 H5 119.7 . . ?
C19 C20 H20 119.7 . . ?
C21 C20 C19 120.5(4) . . ?
C21 C20 H20 119.7 . . ?
C10 C11 H11 120.7 . . ?
C12 C11 C10 118.7(5) . . ?
C12 C11 H11 120.7 . . ?
C14 C13 H13 119.8 . . ?
C12 C13 C14 120.3(4) . . ?
C12 C13 H13 119.8 . . ?
C11 C12 C13 120.3(4) . . ?
C11 C12 H12 119.8 . . ?
C13 C12 H12 119.8 . . ?

loop_
_geom_bond_atom_site_label_1
_geom_bond_atom_site_label_2
_geom_bond_distance
_geom_bond_site_symmetry_2
_geom_bond_publ_flag
Zn1 Cl3 2.2837(8) . ?
Zn1 Cl4 2.2646(9) . ?
Zn1 Cl2 2.2556(8) . ?
Zn1 Cl1 2.2687(9) . ?
N1 H1 0.9800 . ?
N1 C15 1.499(3) . ?
N1 C1 1.527(3) . ?
N1 C8 1.519(4) . ?
N2 H2 0.9800 . ?
N2 C30 1.510(3) . ?
N2 C23 1.518(4) . ?
N2 C16 1.524(4) . ?
F3 C18 1.345(4) . ?
F2 C10 1.343(4) . ?
F1 C7 1.352(5) . ?
C30 C30 1.519(6) 2_668 ?
C30 H30A 0.9700 . ?
C30 H30B 0.9700 . ?
C15 C15 1.531(5) 2_667 ?
C15 H15A 0.9700 . ?
C15 H15B 0.9700 . ?
C2 C1 1.503(4) . ?
C2 C3 1.385(5) . ?
C2 C7 1.385(5) . ?
C1 H1A 0.9700 . ?
C1 H1B 0.9700 . ?
C8 H8A 0.9700 . ?
C8 H8B 0.9700 . ?
C8 C9 1.505(4) . ?
C23 H23A 0.9700 . ?
C23 H23B 0.9700 . ?
C23 C24 1.500(4) . ?
C9 C14 1.386(5) . ?
C9 C10 1.370(5) . ?
C16 H16A 0.9700 . ?
C16 H16B 0.9700 . ?
C16 C17 1.494(4) . ?
C17 C22 1.386(4) . ?
C17 C18 1.375(4) . ?
C24 C29 1.3900 . ?
C24 C25 1.3900 . ?
C29 H29 0.9300 . ?
C29 C28 1.3900 . ?
C28 H28 0.9300 . ?
C28 C27 1.3900 . ?
C27 H27 0.9300 . ?
C27 C26 1.3900 . ?
C26 H26 0.9300 . ?
C26 C25 1.3900 . ?
C25 F4 1.183(6) . ?
C3 H3 0.9300 . ?
C3 C4 1.384(6) . ?
C7 C6 1.373(6) . ?
C22 H22 0.9300 . ?
C22 C21 1.388(6) . ?
C18 C19 1.372(6) . ?
C14 H14 0.9300 . ?
C14 C13 1.387(6) . ?
C10 C11 1.378(5) . ?
C19 H19 0.9300 . ?
C19 C20 1.373(7) . ?
C4 H4 0.9300 . ?
C4 C5 1.382(8) . ?
C6 H6 0.9300 . ?
C6 C5 1.356(7) . ?
C21 H21 0.9300 . ?
C21 C20 1.366(7) . ?
C5 H5 0.9300 . ?
C20 H20 0.9300 . ?
C11 H11 0.9300 . ?
C11 C12 1.355(8) . ?
C13 H13 0.9300 . ?
C13 C12 1.372(8) . ?
C12 H12 0.9300 . ?
